data_4106683
loop_
_publ_author_name
'Gui-Chao Kuang'
'Pampa M. Guha'
'Wendy S. Brotherton'
'J. Tyler Simmons'
'Lisa A. Stankee'
'Brian T. Nguyen'
'Ronald J. Clark'
'Lei Zhu'

_publ_section_title
;
 Experimental Investigation on the Mechanism of Chelation-Assisted,
 Copper(II) Acetate-Accelerated Azide-Alkyne Cycloaddition
;
_journal_name_full 'Journal of the American Chemical Society'
_journal_page_first 13984
_journal_page_last 14001
_journal_paper_doi 10.1021/ja203733q
_journal_volume 133
_journal_year 2011
_chemical_formula_moiety 'C6 H8 Cu N6 O4'
_chemical_formula_sum 'C6 H8 Cu N6 O4'
_chemical_formula_weight 291.72
_chemical_name_systematic
; 
 ? 
;
_space_group_IT_number 61
_symmetry_cell_setting orthorhombic
_symmetry_space_group_name_Hall '-P 2ac 2ab'
_symmetry_space_group_name_H-M 'P b c a'
_atom_sites_solution_hydrogens geom
_atom_sites_solution_primary direct
_atom_sites_solution_secondary difmap
_audit_creation_method SHELXL-97
_cell_angle_alpha 90.00
_cell_angle_beta 90.00
_cell_angle_gamma 90.00
_cell_formula_units_Z 8
_cell_length_a 8.6638(4)
_cell_length_b 12.9337(7)
_cell_length_c 18.6880(10)
_cell_measurement_reflns_used 9936
_cell_measurement_temperature 153(2)
_cell_measurement_theta_max 29.02
_cell_measurement_theta_min 2.69
_cell_volume 2094.08(19)
_computing_cell_refinement 'Bruker SAINT'
_computing_data_collection 'Bruker APEX2'
_computing_data_reduction 'Bruker SAINT'
_computing_molecular_graphics 'Bruker SHELXTL'
_computing_publication_material 'Bruker SHELXTL'
_computing_structure_refinement 'SHELXL-97 (Sheldrick, 2008)'
_computing_structure_solution 'SHELXS-97 (Sheldrick, 2008)'
_diffrn_ambient_temperature 153(2)
_diffrn_measured_fraction_theta_full 0.999
_diffrn_measured_fraction_theta_max 0.999
_diffrn_measurement_device_type 'Bruker APEX-II CCD'
_diffrn_measurement_method '\f and \w scans'
_diffrn_radiation_monochromator graphite
_diffrn_radiation_source 'fine-focus sealed tube'
_diffrn_radiation_type MoK\a
_diffrn_radiation_wavelength 0.71073
_diffrn_reflns_av_R_equivalents 0.0195
_diffrn_reflns_av_sigmaI/netI 0.0102
_diffrn_reflns_limit_h_max 11
_diffrn_reflns_limit_h_min -11
_diffrn_reflns_limit_k_max 16
_diffrn_reflns_limit_k_min -16
_diffrn_reflns_limit_l_max 24
_diffrn_reflns_limit_l_min -24
_diffrn_reflns_number 21361
_diffrn_reflns_theta_full 27.48
_diffrn_reflns_theta_max 27.48
_diffrn_reflns_theta_min 2.18
_exptl_absorpt_coefficient_mu 2.102
_exptl_absorpt_correction_T_max 0.8843
_exptl_absorpt_correction_T_min 0.6048
_exptl_absorpt_correction_type empirical
_exptl_absorpt_process_details SADABS
_exptl_crystal_colour blue
_exptl_crystal_density_diffrn 1.851
_exptl_crystal_description Flat
_exptl_crystal_F_000 1176
_exptl_crystal_size_max 0.26
_exptl_crystal_size_mid 0.20
_exptl_crystal_size_min 0.06
_refine_diff_density_max 0.346
_refine_diff_density_min -0.271
_refine_diff_density_rms 0.053
_refine_ls_extinction_method none
_refine_ls_goodness_of_fit_ref 0.987
_refine_ls_hydrogen_treatment constr
_refine_ls_matrix_type full
_refine_ls_number_parameters 154
_refine_ls_number_reflns 2396
_refine_ls_number_restraints 0
_refine_ls_restrained_S_all 0.987
_refine_ls_R_factor_all 0.0219
_refine_ls_R_factor_gt 0.0202
_refine_ls_shift/su_max 0.001
_refine_ls_shift/su_mean 0.000
_refine_ls_structure_factor_coef Fsqd
_refine_ls_weighting_details 'calc w=1/[\s^2^(Fo^2^)+(0.0284P)^2^+1.7287P] where P=(Fo^2^+2Fc^2^)/3'
_refine_ls_weighting_scheme calc
_refine_ls_wR_factor_gt 0.0541
_refine_ls_wR_factor_ref 0.0552
_reflns_number_gt 2228
_reflns_number_total 2396
_reflns_threshold_expression >2sigma(I)
_cod_data_source_file ja203733q_si_003.cif
_cod_data_source_block zhu88
_cod_original_sg_symbol_Hall -P2ac2ab
_cod_database_code 4106683

loop_
_symmetry_equiv_pos_as_xyz
'x, y, z'
'-x+1/2, -y, z+1/2'
'-x, y+1/2, -z+1/2'
'x+1/2, -y+1/2, -z'
'-x, -y, -z'
'x-1/2, y, -z-1/2'
'x, -y-1/2, z-1/2'
'-x-1/2, y-1/2, z'

loop_
_atom_site_label
_atom_site_type_symbol
_atom_site_fract_x
_atom_site_fract_y
_atom_site_fract_z
_atom_site_U_iso_or_equiv
_atom_site_adp_type
_atom_site_occupancy
_atom_site_symmetry_multiplicity
_atom_site_calc_flag
_atom_site_refinement_flags
Cu1 Cu 0.136890(19) 0.537011(13) 1.010409(10) 0.01731(7) Uani 1 1 d .
C1 C -0.07620(17) 0.66391(11) 0.93541(8) 0.0221(3) Uani 1 1 d .
C2 C -0.11898(19) 0.76002(12) 0.89304(9) 0.0272(3) Uani 1 1 d .
H2A H -0.2326 0.7679 0.8938 0.033 Uiso 1 1 calc R
H2B H -0.0874 0.7498 0.8426 0.033 Uiso 1 1 calc R
C3 C 0.08291(17) 0.41729(11) 0.88385(8) 0.0218(3) Uani 1 1 d .
C4 C 0.14315(18) 0.35986(13) 0.81881(9) 0.0284(3) Uani 1 1 d .
H4A H 0.2107 0.3027 0.8349 0.034 Uiso 1 1 calc R
H4B H 0.0549 0.3290 0.7928 0.034 Uiso 1 1 calc R
C5 C 0.2325(2) 0.42825(15) 0.76821(9) 0.0335(4) Uani 1 1 d .
H5A H 0.3125 0.4671 0.7949 0.040 Uiso 1 1 calc R
H5B H 0.2845 0.3855 0.7315 0.040 Uiso 1 1 calc R
C6 C 0.45350(18) 0.64069(12) 1.07957(8) 0.0251(3) Uani 1 1 d .
H6A H 0.5636 0.6533 1.0684 0.030 Uiso 1 1 calc R
H6B H 0.4484 0.5873 1.1174 0.030 Uiso 1 1 calc R
N1 N 0.1471(3) 0.67912(16) 0.75245(14) 0.0667(6) Uani 1 1 d .
N2 N 0.14266(19) 0.59269(13) 0.74601(9) 0.0379(4) Uani 1 1 d .
N3 N 0.1241(2) 0.50122(14) 0.73355(10) 0.0443(4) Uani 1 1 d .
N4 N 0.37366(14) 0.60227(11) 1.01445(7) 0.0230(3) Uani 1 1 d .
N5 N 0.43097(15) 0.62698(10) 0.95605(7) 0.0250(3) Uani 1 1 d .
N6 N 0.4717(2) 0.64226(14) 0.90003(9) 0.0431(4) Uani 1 1 d .
O1 O 0.05627(12) 0.59478(9) 1.09966(6) 0.0283(2) Uani 1 1 d .
O2 O 0.05810(13) 0.65977(9) 0.96038(7) 0.0306(3) Uani 1 1 d .
O3 O 0.17923(13) 0.47110(9) 0.91760(7) 0.0317(3) Uani 1 1 d .
O4 O 0.17656(14) 0.40545(9) 1.05885(7) 0.0338(3) Uani 1 1 d .

loop_
_atom_site_aniso_label
_atom_site_aniso_U_11
_atom_site_aniso_U_22
_atom_site_aniso_U_33
_atom_site_aniso_U_23
_atom_site_aniso_U_13
_atom_site_aniso_U_12
Cu1 0.01371(10) 0.01716(10) 0.02107(11) -0.00354(6) -0.00041(6) 0.00038(6)
C1 0.0255(7) 0.0204(7) 0.0204(7) -0.0035(5) 0.0002(6) 0.0049(6)
C2 0.0351(8) 0.0242(7) 0.0225(7) 0.0012(6) -0.0018(6) 0.0071(6)
C3 0.0221(7) 0.0212(7) 0.0220(7) -0.0036(5) 0.0009(6) 0.0016(6)
C4 0.0278(8) 0.0305(8) 0.0271(8) -0.0103(6) 0.0048(6) -0.0010(6)
C5 0.0314(8) 0.0407(9) 0.0283(8) -0.0054(7) 0.0043(7) -0.0043(7)
C6 0.0254(7) 0.0226(7) 0.0274(8) 0.0053(6) -0.0092(6) -0.0032(6)
N1 0.0893(16) 0.0434(10) 0.0674(14) -0.0088(10) -0.0306(12) -0.0025(11)
N2 0.0442(9) 0.0403(9) 0.0291(8) -0.0009(7) -0.0052(6) -0.0092(7)
N3 0.0530(10) 0.0371(9) 0.0427(10) 0.0023(7) -0.0157(7) -0.0121(7)
N4 0.0184(6) 0.0252(6) 0.0254(7) -0.0016(5) 0.0007(5) -0.0047(5)
N5 0.0213(6) 0.0235(6) 0.0302(7) 0.0000(5) 0.0002(5) -0.0016(5)
N6 0.0452(9) 0.0518(10) 0.0325(8) 0.0045(7) 0.0071(7) -0.0106(8)
O1 0.0208(5) 0.0376(6) 0.0265(6) -0.0117(5) 0.0041(4) -0.0058(5)
O2 0.0261(6) 0.0247(6) 0.0410(7) 0.0072(5) -0.0074(5) -0.0004(4)
O3 0.0200(5) 0.0423(7) 0.0326(6) -0.0183(5) 0.0052(5) -0.0050(5)
O4 0.0255(5) 0.0237(6) 0.0523(8) 0.0072(5) -0.0103(5) 0.0010(5)

loop_
_atom_type_symbol
_atom_type_description
_atom_type_scat_dispersion_real
_atom_type_scat_dispersion_imag
_atom_type_scat_source
C C 0.0033 0.0016 'International Tables Vol C Tables 4.2.6.8 and 6.1.1.4'
H H 0.0000 0.0000 'International Tables Vol C Tables 4.2.6.8 and 6.1.1.4'
N N 0.0061 0.0033 'International Tables Vol C Tables 4.2.6.8 and 6.1.1.4'
O O 0.0106 0.0060 'International Tables Vol C Tables 4.2.6.8 and 6.1.1.4'
Cu Cu 0.3201 1.2651 'International Tables Vol C Tables 4.2.6.8 and 6.1.1.4'

loop_
_geom_angle_atom_site_label_1
_geom_angle_atom_site_label_2
_geom_angle_atom_site_label_3
_geom_angle
_geom_angle_site_symmetry_1
_geom_angle_site_symmetry_3
O4 Cu1 O1 90.02(6) . .
O4 Cu1 O2 169.51(5) . .
O1 Cu1 O2 88.45(5) . .
O4 Cu1 O3 89.90(6) . .
O1 Cu1 O3 169.64(5) . .
O2 Cu1 O3 89.74(5) . .
O4 Cu1 N4 98.77(5) . .
O1 Cu1 N4 98.96(5) . .
O2 Cu1 N4 91.72(5) . .
O3 Cu1 N4 91.29(5) . .
O4 Cu1 Cu1 84.77(4) . 5_567
O1 Cu1 Cu1 86.69(3) . 5_567
O2 Cu1 Cu1 84.78(3) . 5_567
O3 Cu1 Cu1 82.99(3) . 5_567
N4 Cu1 Cu1 173.29(4) . 5_567
O2 C1 O4 125.50(14) . 5_567
O2 C1 C2 117.05(14) . .
O4 C1 C2 117.43(14) 5_567 .
C1 C2 C6 114.54(13) . 4_467
C1 C2 H2A 108.6 . .
C6 C2 H2A 108.6 4_467 .
C1 C2 H2B 108.6 . .
C6 C2 H2B 108.6 4_467 .
H2A C2 H2B 107.6 . .
O1 C3 O3 125.74(14) 5_567 .
O1 C3 C4 117.82(13) 5_567 .
O3 C3 C4 116.42(14) . .
C5 C4 C3 113.06(14) . .
C5 C4 H4A 109.0 . .
C3 C4 H4A 109.0 . .
C5 C4 H4B 109.0 . .
C3 C4 H4B 109.0 . .
H4A C4 H4B 107.8 . .
N3 C5 C4 108.78(15) . .
N3 C5 H5A 109.9 . .
C4 C5 H5A 109.9 . .
N3 C5 H5B 109.9 . .
C4 C5 H5B 109.9 . .
H5A C5 H5B 108.3 . .
N4 C6 C2 111.50(12) . 4_567
N4 C6 H6A 109.3 . .
C2 C6 H6A 109.3 4_567 .
N4 C6 H6B 109.3 . .
C2 C6 H6B 109.3 4_567 .
H6A C6 H6B 108.0 . .
N1 N2 N3 172.5(2) . .
N2 N3 C5 116.87(16) . .
N5 N4 C6 116.62(13) . .
N5 N4 Cu1 115.96(10) . .
C6 N4 Cu1 125.84(10) . .
N6 N5 N4 172.57(17) . .
C3 O1 Cu1 120.34(10) 5_567 .
C1 O2 Cu1 122.24(10) . .
C3 O3 Cu1 123.97(10) . .
C1 O4 Cu1 122.66(10) 5_567 .

loop_
_geom_bond_atom_site_label_1
_geom_bond_atom_site_label_2
_geom_bond_distance
_geom_bond_site_symmetry_2
Cu1 O4 1.9578(12) .
Cu1 O1 1.9565(11) .
Cu1 O2 1.9649(11) .
Cu1 O3 1.9672(11) .
Cu1 N4 2.2195(12) .
Cu1 Cu1 2.5873(3) 5_567
C1 O2 1.2548(19) .
C1 O4 1.254(2) 5_567
C1 C2 1.520(2) .
C2 C6 1.518(2) 4_467
C2 H2A 0.9900 .
C2 H2B 0.9900 .
C3 O1 1.2544(18) 5_567
C3 O3 1.2564(19) .
C3 C4 1.517(2) .
C4 C5 1.509(2) .
C4 H4A 0.9900 .
C4 H4B 0.9900 .
C5 N3 1.481(3) .
C5 H5A 0.9900 .
C5 H5B 0.9900 .
C6 N4 1.4853(19) .
C6 C2 1.518(2) 4_567
C6 H6A 0.9900 .
C6 H6B 0.9900 .
N1 N2 1.125(2) .
N2 N3 1.217(2) .
N4 N5 1.2409(19) .
N5 N6 1.122(2) .
O1 C3 1.2544(19) 5_567
O4 C1 1.254(2) 5_567

loop_
_geom_torsion_atom_site_label_1
_geom_torsion_atom_site_label_2
_geom_torsion_atom_site_label_3
_geom_torsion_atom_site_label_4
_geom_torsion
_geom_torsion_site_symmetry_1
_geom_torsion_site_symmetry_4
O2 C1 C2 C6 -35.2(2) . 4_467
O4 C1 C2 C6 146.29(14) 5_567 4_467
O1 C3 C4 C5 131.35(16) 5_567 .
O3 C3 C4 C5 -50.4(2) . .
C3 C4 C5 N3 -69.44(18) . .
C4 C5 N3 N2 116.18(19) . .
C2 C6 N4 N5 95.51(16) 4_567 .
C2 C6 N4 Cu1 -69.52(15) 4_567 .
O4 Cu1 N4 N5 123.74(12) . .
O1 Cu1 N4 N5 -144.84(11) . .
O2 Cu1 N4 N5 -56.13(12) . .
O3 Cu1 N4 N5 33.64(12) . .
O4 Cu1 N4 C6 -71.14(13) . .
O1 Cu1 N4 C6 20.28(13) . .
O2 Cu1 N4 C6 108.99(12) . .
O3 Cu1 N4 C6 -161.24(12) . .
O4 Cu1 O1 C3 -86.47(12) . 5_567
O2 Cu1 O1 C3 83.15(12) . 5_567
O3 Cu1 O1 C3 3.1(4) . 5_567
N4 Cu1 O1 C3 174.65(12) . 5_567
Cu1 Cu1 O1 C3 -1.71(12) 5_567 5_567
O4 C1 O2 Cu1 2.8(2) 5_567 .
C2 C1 O2 Cu1 -175.50(10) . .
O4 Cu1 O2 C1 -7.2(4) . .
O1 Cu1 O2 C1 -88.93(13) . .
O3 Cu1 O2 C1 80.88(13) . .
N4 Cu1 O2 C1 172.16(13) . .
Cu1 Cu1 O2 C1 -2.11(12) 5_567 .
O1 C3 O3 Cu1 6.8(2) 5_567 .
C4 C3 O3 Cu1 -171.30(11) . .
O4 Cu1 O3 C3 80.85(14) . .
O1 Cu1 O3 C3 -8.7(4) . .
O2 Cu1 O3 C3 -88.66(14) . .
N4 Cu1 O3 C3 179.63(13) . .
Cu1 Cu1 O3 C3 -3.89(13) 5_567 .
O1 Cu1 O4 C1 86.76(13) . 5_567
O2 Cu1 O4 C1 5.2(4) . 5_567
O3 Cu1 O4 C1 -82.88(13) . 5_567
N4 Cu1 O4 C1 -174.17(13) . 5_567
Cu1 Cu1 O4 C1 0.09(13) 5_567 5_567
